data_4345546
loop_
_publ_author_name
'Nurdin, Lucie'
'Spasyuk, Denis M.'
'Piers, Warren E.'
'Maron, Laurent'

_publ_section_title
;
 Reactions of Neutral Cobalt(II) Complexes of a Dianionic Tetrapodal
 Pentadentate Ligand: Cobalt(III) Amides from Imido Radicals.
;
_journal_name_full 'Inorganic chemistry'
_journal_paper_doi 10.1021/acs.inorgchem.7b00174
_journal_year 2017
_chemical_formula_moiety 'C68 H63 B4 Co2 N19 O2 S, C6 H6 [+ solvent] '
_chemical_formula_sum 'C74 H69 B4 Co2 N19 O2 S'
_chemical_formula_weight 1449.64
_space_group_crystal_system triclinic
_space_group_IT_number 2
_space_group_name_Hall '-P 1'
_space_group_name_H-M_alt 'P -1'
_symmetry_space_group_name_Hall '-P 1'
_symmetry_space_group_name_H-M 'P -1'
_atom_sites_solution_hydrogens geom
_audit_creation_method SHELXL-2016/5
_cell_angle_alpha 102.21(3)
_cell_angle_beta 109.90(3)
_cell_angle_gamma 94.97(3)
_cell_formula_units_Z 2
_cell_length_a 13.160(3)
_cell_length_b 16.563(3)
_cell_length_c 17.625(4)
_cell_measurement_reflns_used 14148
_cell_measurement_temperature 100
_cell_measurement_theta_max 27.485
_cell_measurement_theta_min 0.998
_cell_volume 3477.6(16)
_computing_cell_refinement 'Bruker SAINT'
_computing_data_collection 'Bruker APEX2'
_computing_data_reduction 'Bruker SAINT'
_computing_molecular_graphics 'Bruker SHELXTL'
_computing_publication_material 'LinXTL v. 5.8.9 (Spasyuk, 2009)'
_computing_structure_refinement 'SHELXL-2014 (Sheldrick 2014)'
_computing_structure_solution 'SHELXS-97 (Sheldrick 2008)'
_diffrn_ambient_temperature 100(2)
_diffrn_measured_fraction_theta_full 0.989
_diffrn_measured_fraction_theta_max 0.989
_diffrn_measurement_device_type 'Bruker APEX-II CCD'
_diffrn_measurement_method '\w & \p scans'
_diffrn_radiation_type MoK\a
_diffrn_radiation_wavelength 0.71073
_diffrn_reflns_av_R_equivalents 0.0365
_diffrn_reflns_av_unetI/netI 0.0450
_diffrn_reflns_Laue_measured_fraction_full 0.989
_diffrn_reflns_Laue_measured_fraction_max 0.989
_diffrn_reflns_limit_h_max 15
_diffrn_reflns_limit_h_min -15
_diffrn_reflns_limit_k_max 19
_diffrn_reflns_limit_k_min -19
_diffrn_reflns_limit_l_max 20
_diffrn_reflns_limit_l_min -20
_diffrn_reflns_number 22380
_diffrn_reflns_point_group_measured_fraction_full 0.989
_diffrn_reflns_point_group_measured_fraction_max 0.989
_diffrn_reflns_theta_full 25.000
_diffrn_reflns_theta_max 25.000
_diffrn_reflns_theta_min 2.543
_diffrn_source 'Fine focused sealed X-Ray tube'
_exptl_absorpt_coefficient_mu 0.570
_exptl_absorpt_correction_T_max 0.960
_exptl_absorpt_correction_T_min 0.918
_exptl_absorpt_correction_type multi-scan
_exptl_absorpt_process_details 'ScalePACK (Otwinowski & Minor, 1997)'
_exptl_crystal_colour Purple
_exptl_crystal_density_diffrn 1.384
_exptl_crystal_density_method 'not measured'
_exptl_crystal_description prism
_exptl_crystal_F_000 1504
_exptl_crystal_size_max 0.2
_exptl_crystal_size_mid 0.12
_exptl_crystal_size_min 0.08
_refine_diff_density_max 0.799
_refine_diff_density_min -0.488
_refine_diff_density_rms 0.070
_refine_ls_extinction_method none
_refine_ls_goodness_of_fit_ref 1.075
_refine_ls_hydrogen_treatment constr
_refine_ls_matrix_type full
_refine_ls_number_parameters 952
_refine_ls_number_reflns 12110
_refine_ls_number_restraints 1188
_refine_ls_restrained_S_all 1.036
_refine_ls_R_factor_all 0.0625
_refine_ls_R_factor_gt 0.0478
_refine_ls_shift/su_max 0.000
_refine_ls_shift/su_mean 0.000
_refine_ls_structure_factor_coef Fsqd
_refine_ls_weighting_details 'w=1/[\s^2^(Fo^2^)+(0.0115P)^2^+8.7461P] where P=(Fo^2^+2Fc^2^)/3'
_refine_ls_weighting_scheme calc
_refine_ls_wR_factor_gt 0.0963
_refine_ls_wR_factor_ref 0.1060
_reflns_Friedel_coverage 0.000
_reflns_number_gt 10074
_reflns_number_total 12110
_reflns_threshold_expression 'I > 2\s(I)'
_cod_data_source_file ic7b00174_si_002.cif
_cod_data_source_block 4
_cod_original_cell_volume 3477.6(15)
_cod_database_code 4345546
_shelx_shelxl_version_number 2016/5
_shelx_space_group_comment
;
The symmetry employed for this shelxl refinement is uniquely defined
by the following loop, which should always be used as a source of
symmetry information in preference to the above space-group names.
They are only intended as comments.
;

loop_
_space_group_symop_operation_xyz
'x, y, z'
'-x, -y, -z'

loop_
_atom_site_label
_atom_site_type_symbol
_atom_site_fract_x
_atom_site_fract_y
_atom_site_fract_z
_atom_site_U_iso_or_equiv
_atom_site_adp_type
_atom_site_occupancy
_atom_site_site_symmetry_order
_atom_site_calc_flag
_atom_site_refinement_flags_posn
_atom_site_refinement_flags_adp
_atom_site_refinement_flags_occupancy
_atom_site_disorder_assembly
_atom_site_disorder_group
B1 B 0.3113(3) 0.1344(2) 0.5627(2) 0.0176(7) Uani 1 1 d . . . . .
B2 B 0.6310(3) 0.2102(2) 0.4741(2) 0.0167(7) Uani 1 1 d . . . . .
B3 B 0.0666(3) 0.5891(2) 0.2243(2) 0.0165(7) Uani 1 1 d . . . . .
B4 B -0.0668(3) 0.2874(2) 0.0436(2) 0.0176(7) Uani 1 1 d . . . . .
C1 C 0.5834(2) 0.15540(19) 0.52507(19) 0.0173(6) Uani 1 1 d . . . . .
C2 C 0.6360(3) 0.09697(19) 0.5633(2) 0.0204(7) Uani 1 1 d . . . . .
H2 H 0.705153 0.087649 0.560826 0.025 Uiso 1 1 calc R U . . .
C3 C 0.5893(3) 0.0525(2) 0.6046(2) 0.0216(7) Uani 1 1 d . . . . .
H3 H 0.625948 0.013044 0.630818 0.026 Uiso 1 1 calc R U . . .
C4 C 0.4887(2) 0.06624(19) 0.60709(19) 0.0182(6) Uani 1 1 d . . . . .
H4 H 0.456750 0.037525 0.636979 0.022 Uiso 1 1 calc R U . . .
C5 C 0.4333(2) 0.12190(18) 0.56620(18) 0.0169(6) Uani 1 1 d . . . . .
C6 C 0.1733(2) 0.11312(19) 0.34137(19) 0.0186(6) Uani 1 1 d . . . . .
H6 H 0.168819 0.129540 0.292005 0.022 Uiso 1 1 calc R U . . .
C7 C 0.0906(3) 0.0624(2) 0.3497(2) 0.0227(7) Uani 1 1 d . . . . .
H7 H 0.021107 0.036430 0.307927 0.027 Uiso 1 1 calc R U . . .
C8 C 0.1297(2) 0.05735(19) 0.4306(2) 0.0202(7) Uani 1 1 d . . . . .
H8 H 0.090675 0.027809 0.455764 0.024 Uiso 1 1 calc R U . . .
C9 C 0.2833(2) 0.34436(19) 0.5386(2) 0.0202(7) Uani 1 1 d . . . . .
H9 H 0.286041 0.386129 0.509466 0.024 Uiso 1 1 calc R U . . .
C10 C 0.2325(3) 0.3462(2) 0.5963(2) 0.0237(7) Uani 1 1 d . . . . .
H10 H 0.196114 0.388835 0.614818 0.028 Uiso 1 1 calc R U . . .
C11 C 0.2461(3) 0.2733(2) 0.6206(2) 0.0211(7) Uani 1 1 d . . . . .
H11 H 0.218709 0.255629 0.658880 0.025 Uiso 1 1 calc R U . . .
C12 C 0.2816(2) 0.09369(19) 0.6296(2) 0.0181(6) Uani 1 1 d . . . . .
C13 C 0.3352(3) 0.1342(2) 0.7144(2) 0.0235(7) Uani 1 1 d . . . . .
H13 H 0.379851 0.187562 0.729375 0.028 Uiso 1 1 calc R U . . .
C14 C 0.3261(3) 0.0998(2) 0.7774(2) 0.0275(8) Uani 1 1 d . . . . .
H14 H 0.364671 0.129260 0.834233 0.033 Uiso 1 1 calc R U . . .
C15 C 0.2605(3) 0.0223(2) 0.7576(2) 0.0274(8) Uani 1 1 d . . . . .
H15 H 0.253066 -0.001471 0.800396 0.033 Uiso 1 1 calc R U . . .
C16 C 0.2063(3) -0.0194(2) 0.6747(2) 0.0260(7) Uani 1 1 d . . . . .
H16 H 0.160355 -0.072124 0.660227 0.031 Uiso 1 1 calc R U . . .
C17 C 0.2182(3) 0.0150(2) 0.6121(2) 0.0222(7) Uani 1 1 d . . . . .
H17 H 0.182107 -0.016093 0.555557 0.027 Uiso 1 1 calc R U . . .
C18 C 0.3892(3) 0.11805(19) 0.28761(19) 0.0188(6) Uani 1 1 d . . . . .
H18 H 0.311914 0.103944 0.259419 0.023 Uiso 1 1 calc R U . . .
C19 C 0.4657(3) 0.08957(19) 0.2547(2) 0.0214(7) Uani 1 1 d . . . . .
H19 H 0.451562 0.053677 0.201202 0.026 Uiso 1 1 calc R U . . .
C20 C 0.5659(3) 0.12443(19) 0.31620(19) 0.0201(7) Uani 1 1 d . . . . .
H20 H 0.635067 0.116069 0.313137 0.024 Uiso 1 1 calc R U . . .
C21 C 0.5175(2) 0.39814(19) 0.52528(19) 0.0177(6) Uani 1 1 d . . . . .
H21 H 0.457951 0.425633 0.528158 0.021 Uiso 1 1 calc R U . . .
C22 C 0.6260(2) 0.43732(19) 0.55374(19) 0.0188(6) Uani 1 1 d . . . . .
H22 H 0.654962 0.495140 0.579263 0.023 Uiso 1 1 calc R U . . .
C23 C 0.6824(3) 0.37395(19) 0.53681(19) 0.0185(6) Uani 1 1 d . . . . .
H23 H 0.759170 0.380508 0.548913 0.022 Uiso 1 1 calc R U . . .
C24 C 0.7564(3) 0.21508(19) 0.47881(19) 0.0183(6) Uani 1 1 d . . . . .
C25 C 0.8427(3) 0.19184(19) 0.5375(2) 0.0220(7) Uani 1 1 d . . . . .
H25 H 0.829101 0.172032 0.580508 0.026 Uiso 1 1 calc R U . . .
C26 C 0.9477(3) 0.1966(2) 0.5353(2) 0.0244(7) Uani 1 1 d . . . . .
H26 H 1.003425 0.178413 0.575343 0.029 Uiso 1 1 calc R U . . .
C27 C 0.9715(3) 0.2277(2) 0.4751(2) 0.0262(7) Uani 1 1 d . . . . .
H27 H 1.042371 0.229295 0.472139 0.031 Uiso 1 1 calc R U . . .
C28 C 0.8895(3) 0.2563(2) 0.4191(2) 0.0275(8) Uani 1 1 d . . . . .
H28 H 0.905291 0.280551 0.379226 0.033 Uiso 1 1 calc R U . . .
C29 C 0.7847(3) 0.2498(2) 0.4210(2) 0.0226(7) Uani 1 1 d . . . . .
H29 H 0.729947 0.269617 0.381737 0.027 Uiso 1 1 calc R U . . .
C30 C -0.0744(2) 0.38573(19) 0.05263(18) 0.0154(6) Uani 1 1 d . . . . .
C31 C -0.1388(2) 0.4152(2) -0.01325(19) 0.0181(6) Uani 1 1 d . . . . .
H31 H -0.181986 0.376515 -0.065018 0.022 Uiso 1 1 calc R U . . .
C32 C -0.1403(2) 0.4995(2) -0.0041(2) 0.0193(6) Uani 1 1 d . . . . .
H32 H -0.183447 0.519447 -0.049316 0.023 Uiso 1 1 calc R U . . .
C33 C -0.0786(3) 0.5546(2) 0.07160(19) 0.0199(7) Uani 1 1 d . . . . .
H33 H -0.082311 0.612627 0.079873 0.024 Uiso 1 1 calc R U . . .
C34 C -0.0106(2) 0.52563(18) 0.13607(19) 0.0153(6) Uani 1 1 d . . . . .
C35 C 0.3218(2) 0.5147(2) 0.23358(19) 0.0187(6) Uani 1 1 d . . . . .
H35 H 0.362126 0.470136 0.229857 0.022 Uiso 1 1 calc R U . . .
C36 C 0.3660(3) 0.5991(2) 0.2568(2) 0.0275(8) Uani 1 1 d . . . . .
H36 H 0.440045 0.623107 0.270012 0.033 Uiso 1 1 calc R U . . .
C37 C 0.2808(3) 0.6404(2) 0.2567(2) 0.0274(8) Uani 1 1 d . . . . .
H37 H 0.285936 0.699558 0.271880 0.033 Uiso 1 1 calc R U . . .
C38 C 0.0879(2) 0.4600(2) 0.37048(19) 0.0189(7) Uani 1 1 d . . . . .
H38 H 0.108360 0.412002 0.389252 0.023 Uiso 1 1 calc R U . . .
C39 C 0.0590(3) 0.5276(2) 0.4155(2) 0.0221(7) Uani 1 1 d . . . . .
H39 H 0.054005 0.534119 0.468961 0.026 Uiso 1 1 calc R U . . .
C40 C 0.0391(2) 0.5830(2) 0.36600(19) 0.0192(6) Uani 1 1 d . . . . .
H40 H 0.018329 0.636046 0.379760 0.023 Uiso 1 1 calc R U . . .
C41 C 0.0311(3) 0.68068(19) 0.23362(19) 0.0187(6) Uani 1 1 d . . . . .
C42 C -0.0764(3) 0.6838(2) 0.2303(2) 0.0251(7) Uani 1 1 d . . . . .
H42 H -0.120323 0.634050 0.228006 0.030 Uiso 1 1 calc R U . . .
C43 C -0.1213(3) 0.7566(2) 0.2302(2) 0.0284(8) Uani 1 1 d . . . . .
H43 H -0.195581 0.755386 0.225456 0.034 Uiso 1 1 calc R U . . .
C44 C -0.0585(3) 0.8307(2) 0.2369(2) 0.0295(8) Uani 1 1 d . . . . .
H44 H -0.087665 0.881222 0.239421 0.035 Uiso 1 1 calc R U . . .
C45 C 0.0472(3) 0.8300(2) 0.2400(2) 0.0303(8) Uani 1 1 d . . . . .
H45 H 0.091698 0.880596 0.244922 0.036 Uiso 1 1 calc R U . . .
C46 C 0.0897(3) 0.7557(2) 0.2361(2) 0.0251(7) Uani 1 1 d . . . . .
H46 H 0.161493 0.756325 0.235011 0.030 Uiso 1 1 calc R U . . .
C47 C 0.2266(3) 0.3342(2) 0.0898(2) 0.0201(7) Uani 1 1 d . . . . .
H47 H 0.297675 0.364606 0.124790 0.024 Uiso 1 1 calc R U . . .
C48 C 0.2022(3) 0.2793(2) 0.0127(2) 0.0224(7) Uani 1 1 d . . . . .
H48 H 0.251118 0.264727 -0.015018 0.027 Uiso 1 1 calc R U . . .
C49 C 0.0914(3) 0.2504(2) -0.0152(2) 0.0224(7) Uani 1 1 d . . . . .
H49 H 0.048984 0.211786 -0.067234 0.027 Uiso 1 1 calc R U . . .
C50 C 0.0116(2) 0.26734(19) 0.2563(2) 0.0182(6) Uani 1 1 d . . . . .
H50 H 0.059108 0.283306 0.313327 0.022 Uiso 1 1 calc R U . . .
C51 C -0.0714(3) 0.19802(19) 0.2198(2) 0.0202(7) Uani 1 1 d . . . . .
H51 H -0.092594 0.158679 0.246154 0.024 Uiso 1 1 calc R U . . .
C52 C -0.1163(3) 0.19854(19) 0.1374(2) 0.0201(7) Uani 1 1 d . . . . .
H52 H -0.175372 0.158471 0.095490 0.024 Uiso 1 1 calc R U . . .
C53 C -0.1646(3) 0.22397(19) -0.03318(19) 0.0201(7) Uani 1 1 d . . . . .
C54 C -0.2712(3) 0.2426(2) -0.0553(2) 0.0250(7) Uani 1 1 d . . . . .
H54 H -0.283343 0.292029 -0.023289 0.030 Uiso 1 1 calc R U . . .
C55 C -0.3590(3) 0.1920(2) -0.1216(2) 0.0330(8) Uani 1 1 d . . . . .
H55 H -0.429546 0.207508 -0.135335 0.040 Uiso 1 1 calc R U . . .
C56 C -0.3445(3) 0.1190(2) -0.1681(2) 0.0365(9) Uani 1 1 d . . . . .
H56 H -0.404011 0.084990 -0.215164 0.044 Uiso 1 1 calc R U . . .
C57 C -0.2425(3) 0.0959(2) -0.1451(2) 0.0345(9) Uani 1 1 d . . . . .
H57 H -0.232279 0.044611 -0.175430 0.041 Uiso 1 1 calc R U . . .
C58 C -0.1542(3) 0.1470(2) -0.0781(2) 0.0277(8) Uani 1 1 d . . . . .
H58 H -0.085061 0.129069 -0.062502 0.033 Uiso 1 1 calc R U . . .
C59 C 0.4076(2) 0.31871(18) 0.27623(19) 0.0158(6) Uani 1 1 d . . . . .
C60 C 0.4245(2) 0.27105(19) 0.20865(19) 0.0185(6) Uani 1 1 d . . . . .
H60 H 0.373434 0.221767 0.174438 0.022 Uiso 1 1 calc R U . . .
C61 C 0.5158(3) 0.2945(2) 0.1901(2) 0.0227(7) Uani 1 1 d . . . . .
H61 H 0.526121 0.260861 0.143396 0.027 Uiso 1 1 calc R U . . .
C62 C 0.5918(2) 0.3661(2) 0.2386(2) 0.0201(7) Uani 1 1 d . . . . .
C63 C 0.5761(3) 0.4114(2) 0.3097(2) 0.0218(7) Uani 1 1 d . . . . .
H63 H 0.629059 0.458946 0.345916 0.026 Uiso 1 1 calc R U . . .
C64 C 0.4856(2) 0.38831(19) 0.32821(19) 0.0191(6) Uani 1 1 d . . . . .
H64 H 0.476647 0.420048 0.376445 0.023 Uiso 1 1 calc R U . . .
C65 C 0.6871(3) 0.3981(2) 0.2157(2) 0.0277(8) Uani 1 1 d . . . . .
C66 C 0.6743(3) 0.4859(2) 0.2017(3) 0.0391(9) Uani 1 1 d . . . . .
H66A H 0.734804 0.507282 0.186766 0.059 Uiso 1 1 calc R U . . .
H66B H 0.675718 0.523851 0.252979 0.059 Uiso 1 1 calc R U . . .
H66C H 0.604373 0.482351 0.156302 0.059 Uiso 1 1 calc R U . . .
C67 C 0.6896(3) 0.3421(3) 0.1359(3) 0.0410(10) Uani 1 1 d . . . . .
H67A H 0.620603 0.338634 0.089587 0.062 Uiso 1 1 calc R U . . .
H67B H 0.698611 0.285901 0.143468 0.062 Uiso 1 1 calc R U . . .
H67C H 0.751044 0.365891 0.123446 0.062 Uiso 1 1 calc R U . . .
C68 C 0.7959(3) 0.4042(3) 0.2862(3) 0.0504(12) Uani 1 1 d . . . . .
H68A H 0.806696 0.347913 0.292990 0.076 Uiso 1 1 calc R U . . .
H68B H 0.795211 0.439300 0.338238 0.076 Uiso 1 1 calc R U . . .
H68C H 0.855878 0.429116 0.272859 0.076 Uiso 1 1 calc R U . . .
Co1 Co 0.38775(3) 0.22439(2) 0.44905(2) 0.01427(10) Uani 1 1 d . . . . .
Co2 Co 0.11143(3) 0.40509(2) 0.20430(2) 0.01349(10) Uani 1 1 d . . . . .
N1 N 0.4802(2) 0.16351(15) 0.52442(15) 0.0148(5) Uani 1 1 d . . . . .
N2 N 0.2599(2) 0.13549(15) 0.41255(16) 0.0161(5) Uani 1 1 d . . . . .
N3 N 0.2328(2) 0.10109(15) 0.46922(16) 0.0168(5) Uani 1 1 d . . . . .
N4 N 0.3278(2) 0.27499(15) 0.53040(16) 0.0171(5) Uani 1 1 d . . . . .
N5 N 0.3045(2) 0.23061(16) 0.58144(16) 0.0174(5) Uani 1 1 d . . . . .
N6 N 0.4403(2) 0.16818(16) 0.36468(16) 0.0170(5) Uani 1 1 d . . . . .
N7 N 0.5501(2) 0.17255(16) 0.38172(16) 0.0170(5) Uani 1 1 d . . . . .
N8 N 0.50902(19) 0.31601(15) 0.49324(15) 0.0148(5) Uani 1 1 d . . . . .
N9 N 0.6110(2) 0.30107(15) 0.50029(16) 0.0165(5) Uani 1 1 d . . . . .
N10 N 0.30204(19) 0.28965(15) 0.37984(15) 0.0136(5) Uani 1 1 d . . . . .
N11 N -0.00766(19) 0.44209(15) 0.12408(15) 0.0136(5) Uani 1 1 d . . . . .
N12 N 0.2139(2) 0.50515(15) 0.21718(16) 0.0169(5) Uani 1 1 d . . . . .
N13 N 0.1878(2) 0.58386(15) 0.23150(16) 0.0173(5) Uani 1 1 d . . . . .
N14 N 0.08285(19) 0.47247(15) 0.29706(15) 0.0146(5) Uani 1 1 d . . . . .
N15 N 0.0540(2) 0.54955(15) 0.29509(15) 0.0148(5) Uani 1 1 d . . . . .
N16 N 0.1364(2) 0.33868(15) 0.10868(15) 0.0156(5) Uani 1 1 d . . . . .
N17 N 0.0526(2) 0.28548(16) 0.04308(16) 0.0175(5) Uani 1 1 d . . . . .
N18 N 0.0152(2) 0.30843(15) 0.19946(15) 0.0154(5) Uani 1 1 d . . . . .
N19 N -0.0632(2) 0.26493(15) 0.12554(15) 0.0160(5) Uani 1 1 d . . . . .
O1 O 0.21923(16) 0.22369(13) 0.22426(13) 0.0178(5) Uani 1 1 d . . . . .
O2 O 0.23358(17) 0.37625(13) 0.28628(14) 0.0219(5) Uani 1 1 d . . . . .
S1 S 0.28131(6) 0.29675(5) 0.29262(5) 0.01534(16) Uani 1 1 d . . . . .
C8A C 0.1061(10) 0.0627(10) 0.0290(9) 0.050(3) Uani 0.5 1 d G U P A -1
H8A H 0.172013 0.102648 0.051470 0.060 Uiso 0.5 1 calc R U P A -1
C9A C 0.0424(10) 0.0554(10) 0.0767(9) 0.043(3) Uani 0.5 1 d G U P A -1
H9A H 0.064648 0.090333 0.131786 0.052 Uiso 0.5 1 calc R U P A -1
C10A C -0.0540(10) -0.0031(9) 0.0438(9) 0.041(2) Uani 0.5 1 d G U P A -1
H10A H -0.097620 -0.008096 0.076452 0.049 Uiso 0.5 1 calc R U P A -1
C11A C -0.0866(10) -0.0542(10) -0.0367(9) 0.042(2) Uani 0.5 1 d G U P A -1
H11A H -0.152525 -0.094210 -0.059199 0.050 Uiso 0.5 1 calc R U P A -1
C12A C -0.0229(11) -0.0469(10) -0.0844(9) 0.048(3) Uani 0.5 1 d G U P A -1
H12A H -0.045162 -0.081897 -0.139516 0.058 Uiso 0.5 1 calc R U P A -1
C13A C 0.0735(11) 0.0115(11) -0.0516(9) 0.053(3) Uani 0.5 1 d G U P A -1
H13A H 0.117107 0.016532 -0.084183 0.064 Uiso 0.5 1 calc R U P A -1
C14A C 0.5823(7) 0.9303(6) 0.9862(6) 0.076(3) Uani 0.5 1 d G U P B -1
H14A H 0.624483 0.889162 0.974167 0.091 Uiso 0.5 1 calc R U P B -1
C15A C 0.6169(6) 1.0138(6) 0.9917(7) 0.073(3) Uani 0.5 1 d G U P B -1
H15A H 0.682697 1.029686 0.983449 0.087 Uiso 0.5 1 calc R U P B -1
C16A C 0.5552(8) 1.0741(5) 1.0092(7) 0.080(3) Uani 0.5 1 d G U P B -1
H16A H 0.578805 1.131114 1.013006 0.096 Uiso 0.5 1 calc R U P B -1
C17A C 0.4589(8) 1.0508(6) 1.0213(7) 0.080(3) Uani 0.5 1 d G U P B -1
H17A H 0.416699 1.092019 1.033283 0.096 Uiso 0.5 1 calc R U P B -1
C18A C 0.4243(7) 0.9674(7) 1.0158(7) 0.076(3) Uani 0.5 1 d G U P B -1
H18A H 0.358484 0.951496 1.024001 0.091 Uiso 0.5 1 calc R U P B -1
C19A C 0.4860(7) 0.9071(5) 0.9982(7) 0.075(3) Uani 0.5 1 d G U P B -1
H19A H 0.462374 0.850066 0.994444 0.090 Uiso 0.5 1 calc R U P B -1

loop_
_atom_site_aniso_label
_atom_site_aniso_U_11
_atom_site_aniso_U_22
_atom_site_aniso_U_33
_atom_site_aniso_U_23
_atom_site_aniso_U_13
_atom_site_aniso_U_12
B1 0.0182(17) 0.0167(17) 0.0172(17) 0.0037(14) 0.0061(14) 0.0022(14)
B2 0.0169(17) 0.0177(17) 0.0156(17) 0.0059(14) 0.0048(14) 0.0042(13)
B3 0.0169(17) 0.0155(16) 0.0196(18) 0.0040(14) 0.0097(14) 0.0044(13)
B4 0.0184(17) 0.0199(17) 0.0147(17) 0.0040(14) 0.0061(14) 0.0048(14)
C1 0.0174(15) 0.0162(15) 0.0149(15) 0.0009(12) 0.0037(13) 0.0026(12)
C2 0.0166(16) 0.0225(17) 0.0229(17) 0.0085(14) 0.0055(13) 0.0073(13)
C3 0.0224(16) 0.0203(16) 0.0224(17) 0.0078(14) 0.0064(14) 0.0063(13)
C4 0.0207(16) 0.0166(15) 0.0176(16) 0.0061(13) 0.0065(13) 0.0025(12)
C5 0.0176(15) 0.0157(15) 0.0142(15) 0.0016(12) 0.0041(12) 0.0007(12)
C6 0.0182(15) 0.0160(15) 0.0186(16) 0.0031(13) 0.0036(13) 0.0042(12)
C7 0.0182(16) 0.0189(16) 0.0244(17) 0.0041(14) 0.0013(14) -0.0001(13)
C8 0.0153(15) 0.0191(16) 0.0263(17) 0.0065(14) 0.0081(13) 0.0002(12)
C9 0.0170(16) 0.0145(15) 0.0252(17) 0.0046(13) 0.0036(13) 0.0018(12)
C10 0.0171(16) 0.0227(17) 0.0300(19) 0.0036(14) 0.0086(14) 0.0048(13)
C11 0.0195(16) 0.0248(17) 0.0203(17) 0.0021(13) 0.0114(14) 0.0033(13)
C12 0.0152(15) 0.0198(15) 0.0239(16) 0.0085(13) 0.0101(13) 0.0074(12)
C13 0.0215(17) 0.0237(17) 0.0257(17) 0.0074(14) 0.0088(14) 0.0030(13)
C14 0.0295(19) 0.0351(19) 0.0219(18) 0.0092(15) 0.0119(15) 0.0111(15)
C15 0.0304(19) 0.0347(19) 0.0332(19) 0.0194(16) 0.0227(16) 0.0156(15)
C16 0.0234(17) 0.0241(17) 0.039(2) 0.0143(15) 0.0181(16) 0.0079(14)
C17 0.0227(17) 0.0208(16) 0.0264(18) 0.0079(14) 0.0113(14) 0.0063(13)
C18 0.0209(16) 0.0160(15) 0.0157(15) 0.0042(12) 0.0019(13) 0.0030(12)
C19 0.0285(17) 0.0177(16) 0.0174(16) 0.0039(13) 0.0075(14) 0.0054(13)
C20 0.0239(16) 0.0200(16) 0.0214(16) 0.0074(13) 0.0121(14) 0.0082(13)
C21 0.0169(15) 0.0177(15) 0.0184(16) 0.0037(13) 0.0066(13) 0.0050(12)
C22 0.0168(15) 0.0160(15) 0.0195(16) 0.0029(13) 0.0030(13) 0.0005(12)
C23 0.0164(15) 0.0186(15) 0.0183(16) 0.0044(13) 0.0048(13) 0.0001(12)
C24 0.0199(15) 0.0151(15) 0.0173(16) 0.0002(12) 0.0065(13) 0.0013(12)
C25 0.0221(16) 0.0184(16) 0.0229(17) 0.0031(14) 0.0069(14) 0.0011(13)
C26 0.0201(16) 0.0199(17) 0.0267(18) 0.0011(14) 0.0034(14) 0.0045(13)
C27 0.0161(16) 0.0288(18) 0.0294(19) -0.0046(15) 0.0103(14) 0.0035(14)
C28 0.0234(17) 0.036(2) 0.0238(18) 0.0052(15) 0.0118(15) 0.0027(15)
C29 0.0191(16) 0.0265(17) 0.0225(17) 0.0065(14) 0.0077(14) 0.0049(13)
C30 0.0152(15) 0.0196(15) 0.0123(14) 0.0033(12) 0.0067(12) 0.0028(12)
C31 0.0160(15) 0.0225(16) 0.0145(15) 0.0038(13) 0.0045(12) 0.0027(12)
C32 0.0176(15) 0.0241(16) 0.0189(16) 0.0091(13) 0.0075(13) 0.0063(13)
C33 0.0209(16) 0.0209(16) 0.0214(16) 0.0088(13) 0.0091(13) 0.0087(13)
C34 0.0145(14) 0.0170(15) 0.0174(15) 0.0062(12) 0.0084(12) 0.0035(12)
C35 0.0138(15) 0.0221(16) 0.0232(17) 0.0087(14) 0.0084(13) 0.0048(12)
C36 0.0157(16) 0.0256(17) 0.043(2) 0.0129(16) 0.0108(15) 0.0014(13)
C37 0.0212(17) 0.0190(16) 0.044(2) 0.0104(16) 0.0132(16) 0.0011(13)
C38 0.0176(16) 0.0217(16) 0.0142(15) 0.0063(13) 0.0020(13) -0.0018(13)
C39 0.0222(17) 0.0247(17) 0.0171(16) 0.0014(13) 0.0092(14) -0.0050(13)
C40 0.0162(15) 0.0196(16) 0.0180(16) -0.0012(13) 0.0066(13) -0.0030(12)
C41 0.0244(16) 0.0190(15) 0.0125(15) 0.0032(13) 0.0069(13) 0.0041(13)
C42 0.0290(18) 0.0218(17) 0.034(2) 0.0107(15) 0.0203(16) 0.0095(14)
C43 0.035(2) 0.0317(19) 0.031(2) 0.0149(16) 0.0215(17) 0.0171(15)
C44 0.048(2) 0.0239(17) 0.0231(18) 0.0073(15) 0.0174(17) 0.0188(16)
C45 0.041(2) 0.0155(16) 0.033(2) 0.0054(15) 0.0126(17) 0.0041(15)
C46 0.0245(17) 0.0195(16) 0.0302(19) 0.0054(15) 0.0092(15) 0.0041(13)
C47 0.0166(15) 0.0240(16) 0.0239(17) 0.0114(14) 0.0088(13) 0.0076(13)
C48 0.0274(17) 0.0260(17) 0.0214(17) 0.0080(14) 0.0152(14) 0.0126(14)
C49 0.0301(18) 0.0197(16) 0.0207(17) 0.0049(13) 0.0122(14) 0.0095(13)
C50 0.0186(16) 0.0207(16) 0.0187(16) 0.0081(13) 0.0084(13) 0.0072(12)
C51 0.0210(16) 0.0183(16) 0.0230(17) 0.0066(13) 0.0094(14) 0.0034(13)
C52 0.0184(16) 0.0166(15) 0.0229(16) 0.0046(13) 0.0057(13) 0.0005(12)
C53 0.0230(16) 0.0196(16) 0.0164(16) 0.0056(13) 0.0058(13) 0.0010(13)
C54 0.0241(17) 0.0243(17) 0.0256(18) 0.0060(14) 0.0087(14) 0.0016(14)
C55 0.0231(18) 0.035(2) 0.032(2) 0.0102(16) -0.0002(15) -0.0025(15)
C56 0.038(2) 0.034(2) 0.0222(19) 0.0041(16) -0.0034(16) -0.0084(17)
C57 0.045(2) 0.0229(18) 0.027(2) -0.0039(15) 0.0104(17) -0.0039(16)
C58 0.0311(19) 0.0232(17) 0.0262(18) 0.0028(14) 0.0096(15) 0.0030(14)
C59 0.0134(14) 0.0157(15) 0.0210(16) 0.0099(12) 0.0056(12) 0.0057(11)
C60 0.0179(15) 0.0159(15) 0.0208(16) 0.0031(13) 0.0068(13) 0.0038(12)
C61 0.0210(16) 0.0218(16) 0.0299(19) 0.0081(14) 0.0133(15) 0.0075(13)
C62 0.0148(15) 0.0228(16) 0.0263(17) 0.0114(14) 0.0079(13) 0.0076(12)
C63 0.0173(16) 0.0216(16) 0.0227(17) 0.0065(14) 0.0026(13) 0.0015(13)
C64 0.0196(16) 0.0220(16) 0.0165(16) 0.0060(13) 0.0064(13) 0.0061(13)
C65 0.0194(17) 0.0349(19) 0.0303(19) 0.0093(16) 0.0116(15) 0.0007(14)
C66 0.048(2) 0.035(2) 0.041(2) 0.0144(18) 0.023(2) -0.0020(18)
C67 0.035(2) 0.044(2) 0.053(3) 0.007(2) 0.032(2) 0.0014(18)
C68 0.0179(19) 0.083(3) 0.057(3) 0.033(3) 0.0148(19) 0.004(2)
Co1 0.0136(2) 0.0142(2) 0.0139(2) 0.00391(16) 0.00365(17) 0.00171(16)
Co2 0.0120(2) 0.0146(2) 0.0143(2) 0.00471(16) 0.00451(16) 0.00335(16)
N1 0.0164(13) 0.0143(12) 0.0136(13) 0.0031(10) 0.0052(10) 0.0039(10)
N2 0.0180(13) 0.0132(12) 0.0171(13) 0.0048(10) 0.0057(11) 0.0031(10)
N3 0.0165(13) 0.0162(13) 0.0197(13) 0.0068(11) 0.0076(11) 0.0033(10)
N4 0.0165(13) 0.0164(13) 0.0189(14) 0.0067(11) 0.0059(11) 0.0020(10)
N5 0.0138(13) 0.0192(13) 0.0181(14) 0.0041(11) 0.0050(11) 0.0025(10)
N6 0.0142(12) 0.0193(13) 0.0174(13) 0.0074(11) 0.0042(11) 0.0033(10)
N7 0.0179(13) 0.0183(13) 0.0160(13) 0.0066(11) 0.0062(11) 0.0041(10)
N8 0.0132(12) 0.0167(12) 0.0159(13) 0.0054(10) 0.0057(10) 0.0053(10)
N9 0.0147(12) 0.0179(13) 0.0174(13) 0.0071(11) 0.0045(11) 0.0043(10)
N10 0.0116(12) 0.0158(12) 0.0130(12) 0.0064(10) 0.0025(10) 0.0025(10)
N11 0.0137(12) 0.0170(12) 0.0130(12) 0.0047(10) 0.0075(10) 0.0045(10)
N12 0.0171(13) 0.0173(13) 0.0167(13) 0.0047(11) 0.0062(11) 0.0038(10)
N13 0.0190(13) 0.0143(12) 0.0213(14) 0.0068(11) 0.0095(11) 0.0036(10)
N14 0.0138(12) 0.0135(12) 0.0146(13) 0.0039(10) 0.0026(10) 0.0022(10)
N15 0.0135(12) 0.0167(13) 0.0138(13) 0.0037(10) 0.0045(10) 0.0028(10)
N16 0.0152(12) 0.0156(13) 0.0162(13) 0.0058(10) 0.0046(10) 0.0043(10)
N17 0.0181(13) 0.0182(13) 0.0168(13) 0.0045(11) 0.0067(11) 0.0058(10)
N18 0.0137(12) 0.0174(13) 0.0142(13) 0.0055(10) 0.0031(10) 0.0029(10)
N19 0.0161(13) 0.0144(12) 0.0159(13) 0.0025(10) 0.0049(10) 0.0025(10)
O1 0.0156(11) 0.0175(11) 0.0178(11) 0.0028(9) 0.0043(9) 0.0021(8)
O2 0.0188(11) 0.0217(12) 0.0237(12) 0.0059(10) 0.0053(10) 0.0058(9)
S1 0.0134(4) 0.0148(4) 0.0175(4) 0.0040(3) 0.0054(3) 0.0026(3)
C8A 0.044(5) 0.038(4) 0.067(4) 0.024(3) 0.013(3) 0.010(4)
C9A 0.048(5) 0.035(4) 0.043(4) 0.010(3) 0.011(3) 0.020(4)
C10A 0.042(4) 0.048(4) 0.053(4) 0.028(3) 0.029(3) 0.022(4)
C11A 0.032(4) 0.026(4) 0.061(4) 0.019(3) 0.005(3) 0.003(4)
C12A 0.053(5) 0.044(4) 0.045(4) 0.011(3) 0.011(3) 0.025(4)
C13A 0.052(5) 0.061(5) 0.060(4) 0.031(4) 0.026(4) 0.023(4)
C14A 0.089(5) 0.081(5) 0.054(4) 0.013(4) 0.030(4) -0.009(4)
C15A 0.079(5) 0.076(5) 0.061(4) 0.009(4) 0.033(4) -0.005(4)
C16A 0.085(5) 0.078(5) 0.078(5) 0.023(4) 0.033(4) 0.002(4)
C17A 0.086(5) 0.081(5) 0.075(5) 0.022(4) 0.034(4) 0.001(4)
C18A 0.083(5) 0.076(5) 0.065(5) 0.010(4) 0.033(4) -0.004(4)
C19A 0.081(5) 0.075(5) 0.065(4) 0.015(4) 0.029(4) -0.004(4)

loop_
_atom_type_symbol
_atom_type_description
_atom_type_scat_dispersion_real
_atom_type_scat_dispersion_imag
_atom_type_scat_source
C C 0.0033 0.0016 'International Tables Vol C Tables 4.2.6.8 and 6.1.1.4'
H H 0.0000 0.0000 'International Tables Vol C Tables 4.2.6.8 and 6.1.1.4'
N N 0.0061 0.0033 'International Tables Vol C Tables 4.2.6.8 and 6.1.1.4'
B B 0.0013 0.0007 'International Tables Vol C Tables 4.2.6.8 and 6.1.1.4'
S S 0.1246 0.1234 'International Tables Vol C Tables 4.2.6.8 and 6.1.1.4'
O O 0.0106 0.0060 'International Tables Vol C Tables 4.2.6.8 and 6.1.1.4'
Co Co 0.3494 0.9721 'International Tables Vol C Tables 4.2.6.8 and 6.1.1.4'

loop_
_geom_angle_atom_site_label_1
_geom_angle_atom_site_label_2
_geom_angle_atom_site_label_3
_geom_angle
N3 B1 N5 102.5(2)
N3 B1 C12 117.1(3)
N5 B1 C12 110.0(3)
N3 B1 C5 106.8(3)
N5 B1 C5 109.8(2)
C12 B1 C5 110.2(3)
N9 B2 N7 106.4(2)
N9 B2 C24 108.0(2)
N7 B2 C24 110.0(3)
N9 B2 C1 107.1(2)
N7 B2 C1 102.7(2)
C24 B2 C1 121.7(3)
N13 B3 N15 103.8(2)
N13 B3 C34 106.1(2)
N15 B3 C34 107.2(2)
N13 B3 C41 117.6(3)
N15 B3 C41 110.4(2)
C34 B3 C41 111.1(3)
N19 B4 N17 105.2(2)
N19 B4 C53 108.6(2)
N17 B4 C53 116.5(3)
N19 B4 C30 109.3(3)
N17 B4 C30 101.6(2)
C53 B4 C30 115.1(3)
N1 C1 C2 118.3(3)
N1 C1 B2 116.7(3)
C2 C1 B2 124.8(3)
C3 C2 C1 121.1(3)
C3 C2 H2 119.4
C1 C2 H2 119.4
C4 C3 C2 118.7(3)
C4 C3 H3 120.6
C2 C3 H3 120.6
C3 C4 C5 120.6(3)
C3 C4 H4 119.7
C5 C4 H4 119.7
N1 C5 C4 119.3(3)
N1 C5 B1 119.0(3)
C4 C5 B1 121.6(3)
N2 C6 C7 110.0(3)
N2 C6 H6 125.0
C7 C6 H6 125.0
C8 C7 C6 105.6(3)
C8 C7 H7 127.2
C6 C7 H7 127.2
N3 C8 C7 109.1(3)
N3 C8 H8 125.5
C7 C8 H8 125.5
N4 C9 C10 109.8(3)
N4 C9 H9 125.1
C10 C9 H9 125.1
C11 C10 C9 105.2(3)
C11 C10 H10 127.4
C9 C10 H10 127.4
N5 C11 C10 109.1(3)
N5 C11 H11 125.4
C10 C11 H11 125.4
C13 C12 C17 115.5(3)
C13 C12 B1 118.0(3)
C17 C12 B1 125.9(3)
C14 C13 C12 122.9(3)
C14 C13 H13 118.6
C12 C13 H13 118.6
C13 C14 C15 120.0(3)
C13 C14 H14 120.0
C15 C14 H14 120.0
C16 C15 C14 118.8(3)
C16 C15 H15 120.6
C14 C15 H15 120.6
C15 C16 C17 120.6(3)
C15 C16 H16 119.7
C17 C16 H16 119.7
C16 C17 C12 122.2(3)
C16 C17 H17 118.9
C12 C17 H17 118.9
N6 C18 C19 110.2(3)
N6 C18 H18 124.9
C19 C18 H18 124.9
C20 C19 C18 105.2(3)
C20 C19 H19 127.4
C18 C19 H19 127.4
N7 C20 C19 108.7(3)
N7 C20 H20 125.7
C19 C20 H20 125.7
N8 C21 C22 110.0(3)
N8 C21 H21 125.0
C22 C21 H21 125.0
C23 C22 C21 104.8(3)
C23 C22 H22 127.6
C21 C22 H22 127.6
N9 C23 C22 108.9(3)
N9 C23 H23 125.5
C22 C23 H23 125.5
C25 C24 C29 115.4(3)
C25 C24 B2 126.8(3)
C29 C24 B2 117.8(3)
C26 C25 C24 122.6(3)
C26 C25 H25 118.7
C24 C25 H25 118.7
C27 C26 C25 120.4(3)
C27 C26 H26 119.8
C25 C26 H26 119.8
C26 C27 C28 118.5(3)
C26 C27 H27 120.7
C28 C27 H27 120.7
C29 C28 C27 120.4(3)
C29 C28 H28 119.8
C27 C28 H28 119.8
C28 C29 C24 122.5(3)
C28 C29 H29 118.8
C24 C29 H29 118.8
N11 C30 C31 118.8(3)
N11 C30 B4 118.5(3)
C31 C30 B4 122.4(3)
C32 C31 C30 120.7(3)
C32 C31 H31 119.6
C30 C31 H31 119.6
C31 C32 C33 119.0(3)
C31 C32 H32 120.5
C33 C32 H32 120.5
C32 C33 C34 120.3(3)
C32 C33 H33 119.8
C34 C33 H33 119.8
N11 C34 C33 119.3(3)
N11 C34 B3 119.2(3)
C33 C34 B3 121.5(3)
N12 C35 C36 110.0(3)
N12 C35 H35 125.0
C36 C35 H35 125.0
C37 C36 C35 105.5(3)
C37 C36 H36 127.3
C35 C36 H36 127.3
N13 C37 C36 109.2(3)
N13 C37 H37 125.4
C36 C37 H37 125.4
N14 C38 C39 110.1(3)
N14 C38 H38 124.9
C39 C38 H38 124.9
C40 C39 C38 105.1(3)
C40 C39 H39 127.5
C38 C39 H39 127.5
N15 C40 C39 108.6(3)
N15 C40 H40 125.7
C39 C40 H40 125.7
C46 C41 C42 115.2(3)
C46 C41 B3 128.1(3)
C42 C41 B3 116.3(3)
C43 C42 C41 122.7(3)
C43 C42 H42 118.6
C41 C42 H42 118.6
C44 C43 C42 120.2(3)
C44 C43 H43 119.9
C42 C43 H43 119.9
C45 C44 C43 118.8(3)
C45 C44 H44 120.6
C43 C44 H44 120.6
C44 C45 C46 120.5(3)
C44 C45 H45 119.7
C46 C45 H45 119.7
C41 C46 C45 122.5(3)
C41 C46 H46 118.8
C45 C46 H46 118.8
N16 C47 C48 110.7(3)
N16 C47 H47 124.6
C48 C47 H47 124.6
C49 C48 C47 104.8(3)
C49 C48 H48 127.6
C47 C48 H48 127.6
N17 C49 C48 109.0(3)
N17 C49 H49 125.5
C48 C49 H49 125.5
N18 C50 C51 110.0(3)
N18 C50 H50 125.0
C51 C50 H50 125.0
C52 C51 C50 105.0(3)
C52 C51 H51 127.5
C50 C51 H51 127.5
N19 C52 C51 108.9(3)
N19 C52 H52 125.5
C51 C52 H52 125.5
C58 C53 C54 115.7(3)
C58 C53 B4 124.9(3)
C54 C53 B4 119.3(3)
C55 C54 C53 122.6(3)
C55 C54 H54 118.7
C53 C54 H54 118.7
C56 C55 C54 120.2(4)
C56 C55 H55 119.9
C54 C55 H55 119.9
C55 C56 C57 119.0(3)
C55 C56 H56 120.5
C57 C56 H56 120.5
C56 C57 C58 120.7(4)
C56 C57 H57 119.6
C58 C57 H57 119.6
C57 C58 C53 121.6(3)
C57 C58 H58 119.2
C53 C58 H58 119.2
C60 C59 C64 119.2(3)
C60 C59 S1 120.8(2)
C64 C59 S1 119.8(2)
C59 C60 C61 120.6(3)
C59 C60 H60 119.7
C61 C60 H60 119.7
C62 C61 C60 121.2(3)
C62 C61 H61 119.4
C60 C61 H61 119.4
C61 C62 C63 117.3(3)
C61 C62 C65 122.7(3)
C63 C62 C65 120.0(3)
C64 C63 C62 121.6(3)
C64 C63 H63 119.2
C62 C63 H63 119.2
C63 C64 C59 120.0(3)
C63 C64 H64 120.0
C59 C64 H64 120.0
C68 C65 C67 108.5(3)
C68 C65 C62 110.3(3)
C67 C65 C62 112.6(3)
C68 C65 C66 109.1(3)
C67 C65 C66 107.8(3)
C62 C65 C66 108.4(3)
C65 C66 H66A 109.5
C65 C66 H66B 109.5
H66A C66 H66B 109.5
C65 C66 H66C 109.5
H66A C66 H66C 109.5
H66B C66 H66C 109.5
C65 C67 H67A 109.5
C65 C67 H67B 109.5
H67A C67 H67B 109.5
C65 C67 H67C 109.5
H67A C67 H67C 109.5
H67B C67 H67C 109.5
C65 C68 H68A 109.5
C65 C68 H68B 109.5
H68A C68 H68B 109.5
C65 C68 H68C 109.5
H68A C68 H68C 109.5
H68B C68 H68C 109.5
N8 Co1 N4 90.79(11)
N8 Co1 N10 89.02(10)
N4 Co1 N10 85.21(11)
N8 Co1 N6 92.67(11)
N4 Co1 N6 176.54(10)
N10 Co1 N6 94.75(11)
N8 Co1 N2 174.68(11)
N4 Co1 N2 83.92(11)
N10 Co1 N2 91.10(10)
N6 Co1 N2 92.62(11)
N8 Co1 N1 88.19(10)
N4 Co1 N1 93.34(10)
N10 Co1 N1 176.83(10)
N6 Co1 N1 86.87(10)
N2 Co1 N1 91.54(10)
N18 Co2 O2 91.15(10)
N18 Co2 N14 91.71(11)
O2 Co2 N14 87.44(10)
N18 Co2 N16 88.38(11)
O2 Co2 N16 94.38(10)
N14 Co2 N16 178.18(10)
N18 Co2 N11 92.25(10)
O2 Co2 N11 176.23(10)
N14 Co2 N11 90.81(10)
N16 Co2 N11 87.37(10)
N18 Co2 N12 176.28(11)
O2 Co2 N12 86.11(10)
N14 Co2 N12 85.65(11)
N16 Co2 N12 94.34(11)
N11 Co2 N12 90.42(11)
C5 N1 C1 121.6(3)
C5 N1 Co1 118.0(2)
C1 N1 Co1 119.86(19)
C6 N2 N3 107.2(2)
C6 N2 Co1 129.6(2)
N3 N2 Co1 121.10(19)
C8 N3 N2 108.1(2)
C8 N3 B1 133.8(3)
N2 N3 B1 116.5(2)
C9 N4 N5 107.3(3)
C9 N4 Co1 131.1(2)
N5 N4 Co1 120.41(19)
C11 N5 N4 108.6(2)
C11 N5 B1 129.9(3)
N4 N5 B1 117.6(2)
C18 N6 N7 106.6(3)
C18 N6 Co1 133.0(2)
N7 N6 Co1 120.3(2)
C20 N7 N6 109.4(3)
C20 N7 B2 130.3(3)
N6 N7 B2 118.4(2)
C21 N8 N9 107.4(2)
C21 N8 Co1 132.6(2)
N9 N8 Co1 119.93(19)
C23 N9 N8 108.8(2)
C23 N9 B2 130.5(3)
N8 N9 B2 120.4(2)
S1 N10 Co1 134.15(16)
C30 N11 C34 121.5(3)
C30 N11 Co2 119.1(2)
C34 N11 Co2 118.6(2)
C35 N12 N13 107.1(2)
C35 N12 Co2 129.4(2)
N13 N12 Co2 121.63(19)
C37 N13 N12 108.1(3)
C37 N13 B3 134.9(3)
N12 N13 B3 116.6(2)
C38 N14 N15 106.9(2)
C38 N14 Co2 132.2(2)
N15 N14 Co2 120.85(18)
C40 N15 N14 109.2(2)
C40 N15 B3 131.7(3)
N14 N15 B3 117.7(2)
C47 N16 N17 106.3(3)
C47 N16 Co2 132.3(2)
N17 N16 Co2 121.44(19)
C49 N17 N16 109.2(3)
C49 N17 B4 133.2(3)
N16 N17 B4 116.8(2)
C50 N18 N19 107.2(2)
C50 N18 Co2 132.7(2)
N19 N18 Co2 120.01(18)
C52 N19 N18 108.9(2)
C52 N19 B4 130.4(3)
N18 N19 B4 119.8(2)
S1 O2 Co2 134.42(14)
O1 S1 N10 117.51(13)
O1 S1 O2 114.03(13)
N10 S1 O2 106.02(14)
O1 S1 C59 103.88(14)
N10 S1 C59 111.58(14)
O2 S1 C59 102.95(13)
C9A C8A C13A 120.0
C9A C8A H8A 120.0
C13A C8A H8A 120.0
C8A C9A C10A 120.0
C8A C9A H9A 120.0
C10A C9A H9A 120.0
C11A C10A C9A 120.0
C11A C10A H10A 120.0
C9A C10A H10A 120.0
C12A C11A C10A 120.0
C12A C11A H11A 120.0
C10A C11A H11A 120.0
C11A C12A C13A 120.0
C11A C12A H12A 120.0
C13A C12A H12A 120.0
C12A C13A C8A 120.0
C12A C13A H13A 120.0
C8A C13A H13A 120.0
C15A C14A C19A 120.0
C15A C14A H14A 120.0
C19A C14A H14A 120.0
C14A C15A C16A 120.0
C14A C15A H15A 120.0
C16A C15A H15A 120.0
C17A C16A C15A 120.0
C17A C16A H16A 120.0
C15A C16A H16A 120.0
C16A C17A C18A 120.0
C16A C17A H17A 120.0
C18A C17A H17A 120.0
C17A C18A C19A 120.0
C17A C18A H18A 120.0
C19A C18A H18A 120.0
C18A C19A C14A 120.0
C18A C19A H19A 120.0
C14A C19A H19A 120.0

loop_
_geom_bond_atom_site_label_1
_geom_bond_atom_site_label_2
_geom_bond_distance
B1 N3 1.563(4)
B1 N5 1.575(4)
B1 C12 1.614(4)
B1 C5 1.618(5)
B2 N9 1.550(4)
B2 N7 1.565(4)
B2 C24 1.618(5)
B2 C1 1.630(4)
B3 N13 1.569(4)
B3 N15 1.575(4)
B3 C34 1.613(5)
B3 C41 1.617(4)
B4 N19 1.553(4)
B4 N17 1.577(4)
B4 C53 1.603(5)
B4 C30 1.618(4)
C1 N1 1.373(4)
C1 C2 1.394(4)
C2 C3 1.380(4)
C2 H2 0.9500
C3 C4 1.377(4)
C3 H3 0.9500
C4 C5 1.393(4)
C4 H4 0.9500
C5 N1 1.360(4)
C6 N2 1.329(4)
C6 C7 1.385(4)
C6 H6 0.9500
C7 C8 1.365(5)
C7 H7 0.9500
C8 N3 1.349(4)
C8 H8 0.9500
C9 N4 1.337(4)
C9 C10 1.391(5)
C9 H9 0.9500
C10 C11 1.370(5)
C10 H10 0.9500
C11 N5 1.347(4)
C11 H11 0.9500
C12 C13 1.399(5)
C12 C17 1.399(4)
C13 C14 1.386(5)
C13 H13 0.9500
C14 C15 1.388(5)
C14 H14 0.9500
C15 C16 1.378(5)
C15 H15 0.9500
C16 C17 1.391(4)
C16 H16 0.9500
C17 H17 0.9500
C18 N6 1.338(4)
C18 C19 1.391(4)
C18 H18 0.9500
C19 C20 1.370(5)
C19 H19 0.9500
C20 N7 1.347(4)
C20 H20 0.9500
C21 N8 1.337(4)
C21 C22 1.388(4)
C21 H21 0.9500
C22 C23 1.377(4)
C22 H22 0.9500
C23 N9 1.348(4)
C23 H23 0.9500
C24 C25 1.397(4)
C24 C29 1.407(4)
C25 C26 1.392(5)
C25 H25 0.9500
C26 C27 1.385(5)
C26 H26 0.9500
C27 C28 1.387(5)
C27 H27 0.9500
C28 C29 1.386(4)
C28 H28 0.9500
C29 H29 0.9500
C30 N11 1.355(4)
C30 C31 1.395(4)
C31 C32 1.375(4)
C31 H31 0.9500
C32 C33 1.375(5)
C32 H32 0.9500
C33 C34 1.390(4)
C33 H33 0.9500
C34 N11 1.361(4)
C35 N12 1.337(4)
C35 C36 1.383(4)
C35 H35 0.9500
C36 C37 1.363(5)
C36 H36 0.9500
C37 N13 1.351(4)
C37 H37 0.9500
C38 N14 1.333(4)
C38 C39 1.390(5)
C38 H38 0.9500
C39 C40 1.378(5)
C39 H39 0.9500
C40 N15 1.341(4)
C40 H40 0.9500
C41 C46 1.389(4)
C41 C42 1.402(4)
C42 C43 1.389(5)
C42 H42 0.9500
C43 C44 1.377(5)
C43 H43 0.9500
C44 C45 1.375(5)
C44 H44 0.9500
C45 C46 1.394(5)
C45 H45 0.9500
C46 H46 0.9500
C47 N16 1.342(4)
C47 C48 1.381(5)
C47 H47 0.9500
C48 C49 1.374(5)
C48 H48 0.9500
C49 N17 1.345(4)
C49 H49 0.9500
C50 N18 1.335(4)
C50 C51 1.385(4)
C50 H50 0.9500
C51 C52 1.372(4)
C51 H51 0.9500
C52 N19 1.343(4)
C52 H52 0.9500
C53 C58 1.395(5)
C53 C54 1.403(5)
C54 C55 1.380(5)
C54 H54 0.9500
C55 C56 1.376(5)
C55 H55 0.9500
C56 C57 1.377(6)
C56 H56 0.9500
C57 C58 1.391(5)
C57 H57 0.9500
C58 H58 0.9500
C59 C60 1.380(4)
C59 C64 1.389(4)
C59 S1 1.801(3)
C60 C61 1.393(4)
C60 H60 0.9500
C61 C62 1.385(5)
C61 H61 0.9500
C62 C63 1.409(5)
C62 C65 1.529(4)
C63 C64 1.382(4)
C63 H63 0.9500
C64 H64 0.9500
C65 C68 1.522(5)
C65 C67 1.524(5)
C65 C66 1.539(5)
C66 H66A 0.9800
C66 H66B 0.9800
C66 H66C 0.9800
C67 H67A 0.9800
C67 H67B 0.9800
C67 H67C 0.9800
C68 H68A 0.9800
C68 H68B 0.9800
C68 H68C 0.9800
Co1 N8 1.921(3)
Co1 N4 1.938(3)
Co1 N10 1.939(2)
Co1 N6 1.945(3)
Co1 N2 1.962(3)
Co1 N1 1.985(3)
Co2 N18 1.922(2)
Co2 O2 1.935(2)
Co2 N14 1.944(3)
Co2 N16 1.953(3)
Co2 N11 1.964(3)
Co2 N12 1.965(3)
N2 N3 1.377(3)
N4 N5 1.368(3)
N6 N7 1.364(3)
N8 N9 1.355(3)
N10 S1 1.499(2)
N12 N13 1.370(3)
N14 N15 1.367(3)
N16 N17 1.364(4)
N18 N19 1.356(3)
O1 S1 1.458(2)
O2 S1 1.516(2)
C8A C9A 1.3900
C8A C13A 1.3900
C8A H8A 0.9500
C9A C10A 1.3900
C9A H9A 0.9500
C10A C11A 1.3900
C10A H10A 0.9500
C11A C12A 1.3900
C11A H11A 0.9500
C12A C13A 1.3900
C12A H12A 0.9500
C13A H13A 0.9500
C14A C15A 1.3900
C14A C19A 1.3900
C14A H14A 0.9500
C15A C16A 1.3900
C15A H15A 0.9500
C16A C17A 1.3900
C16A H16A 0.9500
C17A C18A 1.3900
C17A H17A 0.9500
C18A C19A 1.3900
C18A H18A 0.9500
C19A H19A 0.9500

loop_
_geom_torsion_atom_site_label_1
_geom_torsion_atom_site_label_2
_geom_torsion_atom_site_label_3
_geom_torsion_atom_site_label_4
_geom_torsion
N9 B2 C1 N1 47.9(3)
N7 B2 C1 N1 -64.0(3)
C24 B2 C1 N1 172.6(3)
N9 B2 C1 C2 -137.2(3)
N7 B2 C1 C2 110.9(3)
C24 B2 C1 C2 -12.5(5)
N1 C1 C2 C3 -4.5(5)
B2 C1 C2 C3 -179.3(3)
C1 C2 C3 C4 0.5(5)
C2 C3 C4 C5 2.2(5)
C3 C4 C5 N1 -0.8(5)
C3 C4 C5 B1 175.6(3)
N3 B1 C5 N1 62.4(3)
N5 B1 C5 N1 -48.1(4)
C12 B1 C5 N1 -169.4(3)
N3 B1 C5 C4 -114.1(3)
N5 B1 C5 C4 135.5(3)
C12 B1 C5 C4 14.1(4)
N2 C6 C7 C8 2.1(4)
C6 C7 C8 N3 -1.6(4)
N4 C9 C10 C11 -1.6(4)
C9 C10 C11 N5 1.5(4)
N3 B1 C12 C13 -166.3(3)
N5 B1 C12 C13 -49.9(4)
C5 B1 C12 C13 71.3(4)
N3 B1 C12 C17 23.2(4)
N5 B1 C12 C17 139.7(3)
C5 B1 C12 C17 -99.1(4)
C17 C12 C13 C14 -0.6(5)
B1 C12 C13 C14 -172.1(3)
C12 C13 C14 C15 -0.7(5)
C13 C14 C15 C16 0.7(5)
C14 C15 C16 C17 0.8(5)
C15 C16 C17 C12 -2.3(5)
C13 C12 C17 C16 2.2(5)
B1 C12 C17 C16 172.8(3)
N6 C18 C19 C20 0.5(3)
C18 C19 C20 N7 -1.1(3)
N8 C21 C22 C23 0.1(3)
C21 C22 C23 N9 0.0(3)
N9 B2 C24 C25 108.9(3)
N7 B2 C24 C25 -135.4(3)
C1 B2 C24 C25 -15.4(5)
N9 B2 C24 C29 -67.8(3)
N7 B2 C24 C29 47.9(4)
C1 B2 C24 C29 167.9(3)
C29 C24 C25 C26 -4.7(5)
B2 C24 C25 C26 178.5(3)
C24 C25 C26 C27 2.1(5)
C25 C26 C27 C28 2.1(5)
C26 C27 C28 C29 -3.3(5)
C27 C28 C29 C24 0.4(5)
C25 C24 C29 C28 3.5(5)
B2 C24 C29 C28 -179.4(3)
N19 B4 C30 N11 45.1(4)
N17 B4 C30 N11 -65.6(3)
C53 B4 C30 N11 167.5(3)
N19 B4 C30 C31 -141.4(3)
N17 B4 C30 C31 107.8(3)
C53 B4 C30 C31 -19.0(4)
N11 C30 C31 C32 -4.4(4)
B4 C30 C31 C32 -177.8(3)
C30 C31 C32 C33 -0.9(5)
C31 C32 C33 C34 3.8(5)
C32 C33 C34 N11 -1.3(4)
C32 C33 C34 B3 177.5(3)
N13 B3 C34 N11 64.1(3)
N15 B3 C34 N11 -46.3(3)
C41 B3 C34 N11 -167.0(2)
N13 B3 C34 C33 -114.7(3)
N15 B3 C34 C33 134.8(3)
C41 B3 C34 C33 14.2(4)
N12 C35 C36 C37 2.1(4)
C35 C36 C37 N13 -2.2(4)
N14 C38 C39 C40 -1.7(3)
C38 C39 C40 N15 0.8(3)
N13 B3 C41 C46 9.7(5)
N15 B3 C41 C46 128.4(3)
C34 B3 C41 C46 -112.8(4)
N13 B3 C41 C42 -177.5(3)
N15 B3 C41 C42 -58.7(4)
C34 B3 C41 C42 60.0(4)
C46 C41 C42 C43 -0.6(5)
B3 C41 C42 C43 -174.3(3)
C41 C42 C43 C44 -2.7(5)
C42 C43 C44 C45 2.8(5)
C43 C44 C45 C46 0.3(5)
C42 C41 C46 C45 3.7(5)
B3 C41 C46 C45 176.6(3)
C44 C45 C46 C41 -3.7(5)
N16 C47 C48 C49 0.2(4)
C47 C48 C49 N17 -0.8(4)
N18 C50 C51 C52 1.2(4)
C50 C51 C52 N19 -0.3(4)
N19 B4 C53 C58 -89.5(4)
N17 B4 C53 C58 28.9(4)
C30 B4 C53 C58 147.7(3)
N19 B4 C53 C54 86.1(3)
N17 B4 C53 C54 -155.4(3)
C30 B4 C53 C54 -36.6(4)
C58 C53 C54 C55 -5.3(5)
B4 C53 C54 C55 178.6(3)
C53 C54 C55 C56 1.5(5)
C54 C55 C56 C57 2.5(5)
C55 C56 C57 C58 -2.4(6)
C56 C57 C58 C53 -1.7(5)
C54 C53 C58 C57 5.4(5)
B4 C53 C58 C57 -178.8(3)
C64 C59 C60 C61 -3.2(4)
S1 C59 C60 C61 171.8(2)
C59 C60 C61 C62 -0.1(5)
C60 C61 C62 C63 3.4(5)
C60 C61 C62 C65 -174.3(3)
C61 C62 C63 C64 -3.5(5)
C65 C62 C63 C64 174.3(3)
C62 C63 C64 C59 0.3(5)
C60 C59 C64 C63 3.1(4)
S1 C59 C64 C63 -171.9(2)
C61 C62 C65 C68 -122.4(4)
C63 C62 C65 C68 59.9(4)
C61 C62 C65 C67 -1.1(5)
C63 C62 C65 C67 -178.7(3)
C61 C62 C65 C66 118.1(3)
C63 C62 C65 C66 -59.5(4)
C4 C5 N1 C1 -3.4(4)
B1 C5 N1 C1 -180.0(3)
C4 C5 N1 Co1 168.2(2)
B1 C5 N1 Co1 -8.3(4)
C2 C1 N1 C5 6.0(4)
B2 C1 N1 C5 -178.7(3)
C2 C1 N1 Co1 -165.5(2)
B2 C1 N1 Co1 9.8(3)
C7 C6 N2 N3 -1.7(3)
C7 C6 N2 Co1 -165.0(2)
C7 C8 N3 N2 0.7(4)
C7 C8 N3 B1 165.4(3)
C6 N2 N3 C8 0.7(3)
Co1 N2 N3 C8 165.6(2)
C6 N2 N3 B1 -167.1(3)
Co1 N2 N3 B1 -2.1(3)
N5 B1 N3 C8 -103.4(4)
C12 B1 N3 C8 17.1(5)
C5 B1 N3 C8 141.2(3)
N5 B1 N3 N2 60.4(3)
C12 B1 N3 N2 -179.1(2)
C5 B1 N3 N2 -55.0(3)
C10 C9 N4 N5 1.1(3)
C10 C9 N4 Co1 168.2(2)
C10 C11 N5 N4 -0.9(3)
C10 C11 N5 B1 -157.6(3)
C9 N4 N5 C11 -0.1(3)
Co1 N4 N5 C11 -168.9(2)
C9 N4 N5 B1 159.9(3)
Co1 N4 N5 B1 -8.9(3)
N3 B1 N5 C11 100.0(3)
C12 B1 N5 C11 -25.3(4)
C5 B1 N5 C11 -146.7(3)
N3 B1 N5 N4 -55.0(3)
C12 B1 N5 N4 179.8(2)
C5 B1 N5 N4 58.3(3)
C19 C18 N6 N7 0.3(3)
C19 C18 N6 Co1 -176.0(2)
C19 C20 N7 N6 1.4(3)
C19 C20 N7 B2 164.8(3)
C18 N6 N7 C20 -1.0(3)
Co1 N6 N7 C20 175.88(19)
C18 N6 N7 B2 -166.7(2)
Co1 N6 N7 B2 10.2(3)
N9 B2 N7 C20 138.3(3)
C24 B2 N7 C20 21.6(4)
C1 B2 N7 C20 -109.3(3)
N9 B2 N7 N6 -59.5(3)
C24 B2 N7 N6 -176.2(2)
C1 B2 N7 N6 52.9(3)
C22 C21 N8 N9 -0.1(3)
C22 C21 N8 Co1 176.1(2)
C22 C23 N9 N8 -0.1(3)
C22 C23 N9 B2 -175.3(3)
C21 N8 N9 C23 0.1(3)
Co1 N8 N9 C23 -176.66(19)
C21 N8 N9 B2 175.9(3)
Co1 N8 N9 B2 -0.9(3)
N7 B2 N9 C23 -130.5(3)
C24 B2 N9 C23 -12.4(4)
C1 B2 N9 C23 120.2(3)
N7 B2 N9 N8 54.8(3)
C24 B2 N9 N8 172.8(2)
C1 B2 N9 N8 -54.6(3)
C31 C30 N11 C34 7.0(4)
B4 C30 N11 C34 -179.3(3)
C31 C30 N11 Co2 -163.2(2)
B4 C30 N11 Co2 10.5(3)
C33 C34 N11 C30 -4.2(4)
B3 C34 N11 C30 177.0(3)
C33 C34 N11 Co2 166.0(2)
B3 C34 N11 Co2 -12.8(3)
C36 C35 N12 N13 -1.3(4)
C36 C35 N12 Co2 -165.9(2)
C36 C37 N13 N12 1.5(4)
C36 C37 N13 B3 174.5(3)
C35 N12 N13 C37 -0.1(3)
Co2 N12 N13 C37 165.9(2)
C35 N12 N13 B3 -174.6(3)
Co2 N12 N13 B3 -8.5(3)
N15 B3 N13 C37 -110.0(4)
C34 B3 N13 C37 137.2(3)
C41 B3 N13 C37 12.2(5)
N15 B3 N13 N12 62.6(3)
C34 B3 N13 N12 -50.2(3)
C41 B3 N13 N12 -175.2(2)
C39 C38 N14 N15 1.9(3)
C39 C38 N14 Co2 -179.8(2)
C39 C40 N15 N14 0.3(3)
C39 C40 N15 B3 -165.9(3)
C38 N14 N15 C40 -1.4(3)
Co2 N14 N15 C40 -179.91(19)
C38 N14 N15 B3 167.1(2)
Co2 N14 N15 B3 -11.4(3)
N13 B3 N15 C40 113.5(3)
C34 B3 N15 C40 -134.5(3)
C41 B3 N15 C40 -13.4(4)
N13 B3 N15 N14 -51.9(3)
C34 B3 N15 N14 60.1(3)
C41 B3 N15 N14 -178.7(2)
C48 C47 N16 N17 0.4(3)
C48 C47 N16 Co2 -177.9(2)
C48 C49 N17 N16 1.1(3)
C48 C49 N17 B4 170.4(3)
C47 N16 N17 C49 -1.0(3)
Co2 N16 N17 C49 177.62(19)
C47 N16 N17 B4 -172.2(2)
Co2 N16 N17 B4 6.3(3)
N19 B4 N17 C49 132.3(3)
C53 B4 N17 C49 12.0(5)
C30 B4 N17 C49 -113.9(3)
N19 B4 N17 N16 -59.1(3)
C53 B4 N17 N16 -179.3(2)
C30 B4 N17 N16 54.8(3)
C51 C50 N18 N19 -1.7(3)
C51 C50 N18 Co2 -176.8(2)
C51 C52 N19 N18 -0.7(3)
C51 C52 N19 B4 168.6(3)
C50 N18 N19 C52 1.4(3)
Co2 N18 N19 C52 177.3(2)
C50 N18 N19 B4 -169.2(3)
Co2 N18 N19 B4 6.7(3)
N17 B4 N19 C52 -115.6(3)
C53 B4 N19 C52 9.8(4)
C30 B4 N19 C52 136.0(3)
N17 B4 N19 N18 52.7(3)
C53 B4 N19 N18 178.1(2)
C30 B4 N19 N18 -55.7(3)
Co1 N10 S1 O1 66.9(2)
Co1 N10 S1 O2 -164.28(18)
Co1 N10 S1 C59 -52.9(2)
Co2 O2 S1 O1 -3.8(2)
Co2 O2 S1 N10 -134.63(18)
Co2 O2 S1 C59 108.1(2)
C60 C59 S1 O1 1.7(3)
C64 C59 S1 O1 176.6(2)
C60 C59 S1 N10 129.2(2)
C64 C59 S1 N10 -55.9(3)
C60 C59 S1 O2 -117.5(2)
C64 C59 S1 O2 57.4(3)
C13A C8A C9A C10A 0.0
C8A C9A C10A C11A 0.0
C9A C10A C11A C12A 0.0
C10A C11A C12A C13A 0.0
C11A C12A C13A C8A 0.0
C9A C8A C13A C12A 0.0
C19A C14A C15A C16A 0.0
C14A C15A C16A C17A 0.0
C15A C16A C17A C18A 0.0
C16A C17A C18A C19A 0.0
C17A C18A C19A C14A 0.0
C15A C14A C19A C18A 0.0
